data_4507814
loop_
_publ_author_name
'Tripuramallu, Bharat Kumar'
'Das, Samar K.'

_publ_section_title
;
 Hydrothermal Synthesis and Structural Characterization of Metal
 Organophosphonate Oxide Materials: Role of Metal-Oxo Clusters in the Self
 Assembly of Metal Phosphonate Architectures
;
_journal_issue 6
_journal_name_full 'Crystal Growth &amp; Design'
_journal_page_first 2426
_journal_paper_doi 10.1021/cg4001347
_journal_volume 13
_journal_year 2013
_chemical_formula_moiety 'C18 H19 Cu N2 O9 P2 V'
_chemical_formula_sum 'C18 H19 Cu N2 O9 P2 V'
_chemical_formula_weight 583.78
_chemical_name_systematic
; 
 ? 
;
_space_group_IT_number 2
_symmetry_cell_setting triclinic
_symmetry_space_group_name_Hall '-P 1'
_symmetry_space_group_name_H-M 'P -1'
_atom_sites_solution_hydrogens geom
_atom_sites_solution_primary direct
_atom_sites_solution_secondary difmap
_audit_creation_method SHELXL-97
_cell_angle_alpha 83.5940(10)
_cell_angle_beta 75.4250(10)
_cell_angle_gamma 88.4420(10)
_cell_formula_units_Z 2
_cell_length_a 8.0060(7)
_cell_length_b 10.6191(9)
_cell_length_c 12.5398(11)
_cell_measurement_reflns_used 6934
_cell_measurement_temperature 298(2)
_cell_measurement_theta_max 28.14
_cell_measurement_theta_min 2.42
_cell_volume 1025.34(15)
_computing_structure_refinement 'SHELXL-97 (Sheldrick, 1997)'
_computing_structure_solution 'SHELXS-97 (Sheldrick, 1990)'
_diffrn_ambient_temperature 298(2)
_diffrn_measured_fraction_theta_full 0.990
_diffrn_measured_fraction_theta_max 0.990
_diffrn_radiation_monochromator graphite
_diffrn_radiation_source 'fine-focus sealed tube'
_diffrn_radiation_type MoK\a
_diffrn_radiation_wavelength 0.71073
_diffrn_reflns_av_R_equivalents 0.0225
_diffrn_reflns_av_sigmaI/netI 0.0261
_diffrn_reflns_limit_h_max 10
_diffrn_reflns_limit_h_min -10
_diffrn_reflns_limit_k_max 13
_diffrn_reflns_limit_k_min -13
_diffrn_reflns_limit_l_max 15
_diffrn_reflns_limit_l_min -15
_diffrn_reflns_number 10844
_diffrn_reflns_theta_full 26.39
_diffrn_reflns_theta_max 26.39
_diffrn_reflns_theta_min 1.69
_exptl_absorpt_coefficient_mu 1.707
_exptl_absorpt_correction_T_max 0.7487
_exptl_absorpt_correction_T_min 0.5484
_exptl_absorpt_correction_type empirical
_exptl_crystal_colour Blue
_exptl_crystal_density_diffrn 1.891
_exptl_crystal_density_method 'not measured'
_exptl_crystal_description Block
_exptl_crystal_F_000 590
_exptl_crystal_size_max 0.40
_exptl_crystal_size_mid 0.30
_exptl_crystal_size_min 0.18
_refine_diff_density_max 0.759
_refine_diff_density_min -0.769
_refine_diff_density_rms 0.103
_refine_ls_extinction_method none
_refine_ls_goodness_of_fit_ref 0.853
_refine_ls_hydrogen_treatment mixed
_refine_ls_matrix_type full
_refine_ls_number_parameters 319
_refine_ls_number_reflns 4168
_refine_ls_number_restraints 0
_refine_ls_restrained_S_all 0.853
_refine_ls_R_factor_all 0.0377
_refine_ls_R_factor_gt 0.0339
_refine_ls_shift/su_max 0.000
_refine_ls_shift/su_mean 0.000
_refine_ls_structure_factor_coef Fsqd
_refine_ls_weighting_details 'calc w=1/[\s^2^(Fo^2^)+(0.0651P)^2^+2.1409P] where P=(Fo^2^+2Fc^2^)/3'
_refine_ls_weighting_scheme calc
_refine_ls_wR_factor_gt 0.0884
_refine_ls_wR_factor_ref 0.0916
_reflns_number_gt 3785
_reflns_number_total 4168
_reflns_threshold_expression >2sigma(I)
_cod_data_source_file cg4001347_si_002.cif
_cod_data_source_block skd745_m
_cod_depositor_comments
;
The following automatic conversions were performed:

'_symmetry_cell_setting' value 'Triclinic' changed to 'triclinic'
according to /home/saulius/struct/CIF-dictionaries/cif_core.dic
dictionary named 'cif_core.dic' version 2.3.1 from 2005-06-27.

Automatic conversion script
Id: cif_fix_values 1891 2012-01-12 08:04:46Z andrius 
;
_cod_original_sg_symbol_H-M P-1
_cod_database_code 4507814

loop_
_symmetry_equiv_pos_as_xyz
'x, y, z'
'-x, -y, -z'

loop_
_atom_site_label
_atom_site_type_symbol
_atom_site_fract_x
_atom_site_fract_y
_atom_site_fract_z
_atom_site_U_iso_or_equiv
_atom_site_adp_type
_atom_site_occupancy
_atom_site_symmetry_multiplicity
_atom_site_calc_flag
_atom_site_refinement_flags
_atom_site_disorder_group
O13 O -0.6262(8) 0.2683(10) 0.2195(15) 0.017(3) Uani 0.53(4) 1 d P 1
O13A O -0.6438(10) 0.2344(17) 0.1830(13) 0.019(3) Uani 0.47(4) 1 d P 2
O12 O -0.619(3) 0.0218(11) 0.2361(16) 0.023(3) Uani 0.53(7) 1 d P 3
O12A O -0.576(3) 0.0040(14) 0.267(2) 0.022(4) Uani 0.47(7) 1 d P 4
C1 C 0.1038(3) 0.3179(2) -0.0036(2) 0.0187(5) Uani 1 1 d . .
H1 H 0.0403 0.2464 0.0320 0.022 Uiso 1 1 calc R .
C2 C 0.1406(3) 0.3396(3) -0.1181(2) 0.0220(5) Uani 1 1 d . .
H2 H 0.1017 0.2839 -0.1588 0.026 Uiso 1 1 calc R .
C3 C 0.2354(3) 0.4448(3) -0.1708(2) 0.0220(5) Uani 1 1 d . .
H3 H 0.2620 0.4605 -0.2477 0.026 Uiso 1 1 calc R .
C4 C 0.2913(3) 0.5275(2) -0.1084(2) 0.0208(5) Uani 1 1 d . .
H4 H 0.3553 0.5992 -0.1426 0.025 Uiso 1 1 calc R .
C5 C 0.2496(3) 0.5006(2) 0.0053(2) 0.0162(5) Uani 1 1 d . .
C6 C 0.2979(3) 0.5819(2) 0.0813(2) 0.0169(5) Uani 1 1 d . .
C7 C 0.3881(3) 0.6950(2) 0.0460(2) 0.0206(5) Uani 1 1 d . .
H7 H 0.4263 0.7225 -0.0291 0.025 Uiso 1 1 calc R .
C8 C 0.4203(3) 0.7661(2) 0.1249(2) 0.0225(6) Uani 1 1 d . .
H8 H 0.4800 0.8424 0.1033 0.027 Uiso 1 1 calc R .
C9 C 0.3629(3) 0.7228(3) 0.2361(2) 0.0224(5) Uani 1 1 d . .
H9 H 0.3815 0.7701 0.2902 0.027 Uiso 1 1 calc R .
C10 C 0.2775(3) 0.6078(2) 0.2654(2) 0.0194(5) Uani 1 1 d . .
H10 H 0.2419 0.5773 0.3400 0.023 Uiso 1 1 calc R .
C11 C -0.1185(4) -0.0101(3) 0.2407(2) 0.0257(6) Uani 1 1 d . .
H11A H -0.0280 -0.0474 0.2730 0.031 Uiso 1 1 calc R .
H11B H -0.2183 -0.0655 0.2661 0.031 Uiso 1 1 calc R .
C12 C -0.0577(3) -0.0053(2) 0.1163(2) 0.0182(5) Uani 1 1 d . .
C13 C -0.1739(3) 0.0055(2) 0.0499(2) 0.0218(5) Uani 1 1 d . .
H13 H -0.2915 0.0096 0.0828 0.026 Uiso 1 1 calc R .
C14 C 0.1175(3) -0.0103(2) 0.0642(2) 0.0213(5) Uani 1 1 d . .
H14 H 0.1978 -0.0170 0.1067 0.026 Uiso 1 1 calc R .
C15 C 0.1911(3) 0.3421(3) 0.5735(2) 0.0218(5) Uani 1 1 d . .
H15A H 0.0966 0.3937 0.6099 0.026 Uiso 1 1 calc R .
H15B H 0.2105 0.2752 0.6283 0.026 Uiso 1 1 calc R .
C16 C 0.3510(3) 0.4234(3) 0.5348(2) 0.0200(5) Uani 1 1 d . .
C17 C 0.5148(3) 0.3696(3) 0.5027(2) 0.0212(5) Uani 1 1 d . .
H17 H 0.5258 0.2820 0.5043 0.025 Uiso 1 1 calc R .
C18 C 0.3388(3) 0.5546(3) 0.5318(2) 0.0211(5) Uani 1 1 d . .
H18 H 0.2309 0.5921 0.5531 0.025 Uiso 1 1 calc R .
Cu1 Cu 0.12609(4) 0.37031(3) 0.22192(2) 0.01394(10) Uani 1 1 d . .
N1 N 0.2444(3) 0.5389(2) 0.18984(18) 0.0168(4) Uani 1 1 d . .
N2 N 0.1570(3) 0.39694(19) 0.05747(18) 0.0163(4) Uani 1 1 d . .
O2 O -0.0303(2) 0.23209(18) 0.23847(15) 0.0206(4) Uani 1 1 d . .
O3 O -0.2192(2) 0.12115(17) 0.41733(15) 0.0202(4) Uani 1 1 d . .
H3O H -0.2993 0.0706 0.4398 0.030 Uiso 1 1 calc R .
O4 O -0.3393(2) 0.18655(19) 0.25442(15) 0.0224(4) Uani 1 1 d . .
O5 O 0.0992(2) 0.37401(16) 0.37933(15) 0.0186(4) Uani 1 1 d . .
O6 O 0.2682(4) 0.1767(2) 0.42067(17) 0.0411(6) Uani 1 1 d . .
O7 O -0.0400(3) 0.19940(19) 0.52972(17) 0.0294(5) Uani 1 1 d . .
H7O H -0.0805 0.1659 0.4859 0.044 Uiso 1 1 calc R .
P1 P -0.17519(8) 0.14157(6) 0.29167(5) 0.01302(14) Uani 1 1 d . .
P2 P 0.12581(9) 0.27055(6) 0.46680(5) 0.01709(15) Uani 1 1 d . .
V1 V -0.57457(5) 0.14553(4) 0.28807(4) 0.01902(12) Uani 1 1 d . .
O9 O -0.5056(4) 0.0046(3) 0.4270(3) 0.0247(12) Uani 0.540(8) 1 d P .

loop_
_atom_site_aniso_label
_atom_site_aniso_U_11
_atom_site_aniso_U_22
_atom_site_aniso_U_33
_atom_site_aniso_U_23
_atom_site_aniso_U_13
_atom_site_aniso_U_12
O13 0.0097(18) 0.020(3) 0.018(5) 0.001(3) -0.0003(19) 0.0004(17)
O13A 0.010(2) 0.034(4) 0.013(4) -0.003(4) -0.003(2) 0.007(2)
O12 0.019(4) 0.025(2) 0.027(4) -0.007(3) -0.007(4) 0.001(3)
O12A 0.014(4) 0.021(3) 0.032(6) -0.010(4) -0.004(4) -0.001(3)
C1 0.0143(12) 0.0179(12) 0.0240(13) -0.0049(10) -0.0037(10) -0.0008(9)
C2 0.0217(13) 0.0214(13) 0.0241(14) -0.0087(11) -0.0057(11) 0.0029(10)
C3 0.0227(13) 0.0235(13) 0.0189(13) -0.0035(10) -0.0036(10) 0.0034(10)
C4 0.0197(13) 0.0173(12) 0.0244(13) -0.0004(10) -0.0045(10) 0.0004(10)
C5 0.0096(11) 0.0162(12) 0.0233(13) -0.0045(10) -0.0041(9) 0.0030(9)
C6 0.0121(11) 0.0172(12) 0.0213(12) -0.0027(10) -0.0041(9) 0.0030(9)
C7 0.0177(12) 0.0177(12) 0.0247(13) -0.0014(10) -0.0023(10) -0.0004(10)
C8 0.0201(13) 0.0138(12) 0.0324(15) -0.0011(10) -0.0045(11) -0.0033(9)
C9 0.0194(13) 0.0195(13) 0.0313(15) -0.0073(11) -0.0101(11) -0.0013(10)
C10 0.0182(12) 0.0193(12) 0.0220(13) -0.0032(10) -0.0070(10) -0.0009(10)
C11 0.0400(17) 0.0154(12) 0.0206(14) -0.0029(10) -0.0052(12) 0.0019(11)
C12 0.0235(13) 0.0120(11) 0.0184(12) -0.0034(9) -0.0031(10) 0.0007(9)
C13 0.0140(12) 0.0216(13) 0.0304(15) -0.0112(11) -0.0033(10) -0.0002(10)
C14 0.0194(13) 0.0219(13) 0.0267(14) -0.0094(11) -0.0112(11) 0.0070(10)
C15 0.0174(12) 0.0341(15) 0.0167(12) -0.0102(11) -0.0065(10) 0.0018(11)
C16 0.0146(12) 0.0341(15) 0.0144(12) -0.0095(10) -0.0066(10) 0.0036(10)
C17 0.0173(12) 0.0306(14) 0.0193(13) -0.0103(11) -0.0090(10) 0.0065(10)
C18 0.0134(12) 0.0344(15) 0.0191(13) -0.0116(11) -0.0075(10) 0.0076(10)
Cu1 0.00962(16) 0.01422(16) 0.01826(17) -0.00266(11) -0.00350(11) -0.00125(11)
N1 0.0140(10) 0.0154(10) 0.0222(11) -0.0008(8) -0.0070(8) 0.0001(8)
N2 0.0117(10) 0.0157(10) 0.0210(11) -0.0043(8) -0.0024(8) 0.0017(8)
O2 0.0149(9) 0.0261(10) 0.0195(9) -0.0060(7) 0.0004(7) -0.0090(7)
O3 0.0229(9) 0.0198(9) 0.0173(9) -0.0012(7) -0.0036(7) -0.0043(7)
O4 0.0111(8) 0.0347(11) 0.0211(9) -0.0016(8) -0.0040(7) -0.0033(7)
O5 0.0201(9) 0.0168(9) 0.0212(9) -0.0024(7) -0.0095(7) 0.0003(7)
O6 0.0723(17) 0.0352(12) 0.0188(10) -0.0098(9) -0.0174(11) 0.0329(12)
O7 0.0453(13) 0.0244(10) 0.0249(10) 0.0034(8) -0.0213(9) -0.0151(9)
P1 0.0113(3) 0.0136(3) 0.0147(3) -0.0015(2) -0.0041(2) -0.0022(2)
P2 0.0211(3) 0.0175(3) 0.0155(3) -0.0042(2) -0.0089(3) 0.0022(2)
V1 0.0105(2) 0.0231(2) 0.0265(2) -0.01216(18) -0.00649(17) 0.00317(16)
O9 0.0170(19) 0.030(2) 0.026(2) 0.0047(15) -0.0055(14) -0.0024(14)

loop_
_atom_type_symbol
_atom_type_description
_atom_type_scat_dispersion_real
_atom_type_scat_dispersion_imag
_atom_type_scat_source
C C 0.0033 0.0016 'International Tables Vol C Tables 4.2.6.8 and 6.1.1.4'
Cu Cu 0.3201 1.2651 'International Tables Vol C Tables 4.2.6.8 and 6.1.1.4'
N N 0.0061 0.0033 'International Tables Vol C Tables 4.2.6.8 and 6.1.1.4'
O O 0.0106 0.0060 'International Tables Vol C Tables 4.2.6.8 and 6.1.1.4'
P P 0.1023 0.0942 'International Tables Vol C Tables 4.2.6.8 and 6.1.1.4'
V V 0.3005 0.5294 'International Tables Vol C Tables 4.2.6.8 and 6.1.1.4'
H H 0.0000 0.0000 'International Tables Vol C Tables 4.2.6.8 and 6.1.1.4'

loop_
_geom_angle_atom_site_label_1
_geom_angle_atom_site_label_2
_geom_angle_atom_site_label_3
_geom_angle
_geom_angle_site_symmetry_1
_geom_angle_site_symmetry_3
V1 O13 Cu1 133.9(3) . 1_455
V1 O13A Cu1 121.1(8) . 1_455
N2 C1 C2 121.9(2) . .
N2 C1 H1 119.1 . .
C2 C1 H1 119.1 . .
C3 C2 C1 119.1(2) . .
C3 C2 H2 120.4 . .
C1 C2 H2 120.4 . .
C2 C3 C4 119.5(3) . .
C2 C3 H3 120.2 . .
C4 C3 H3 120.2 . .
C5 C4 C3 118.5(2) . .
C5 C4 H4 120.7 . .
C3 C4 H4 120.7 . .
N2 C5 C4 122.2(2) . .
N2 C5 C6 113.9(2) . .
C4 C5 C6 123.9(2) . .
N1 C6 C7 121.6(2) . .
N1 C6 C5 114.7(2) . .
C7 C6 C5 123.7(2) . .
C6 C7 C8 118.7(3) . .
C6 C7 H7 120.6 . .
C8 C7 H7 120.6 . .
C9 C8 C7 119.5(2) . .
C9 C8 H8 120.2 . .
C7 C8 H8 120.2 . .
C10 C9 C8 118.8(2) . .
C10 C9 H9 120.6 . .
C8 C9 H9 120.6 . .
N1 C10 C9 122.2(2) . .
N1 C10 H10 118.9 . .
C9 C10 H10 118.9 . .
C12 C11 P1 114.64(18) . .
C12 C11 H11A 108.6 . .
P1 C11 H11A 108.6 . .
C12 C11 H11B 108.6 . .
P1 C11 H11B 108.6 . .
H11A C11 H11B 107.6 . .
C13 C12 C14 117.9(2) . .
C13 C12 C11 121.3(2) . .
C14 C12 C11 120.8(2) . .
C14 C13 C12 121.1(2) 2 .
C14 C13 H13 119.5 2 .
C12 C13 H13 119.5 . .
C13 C14 C12 121.0(2) 2 .
C13 C14 H14 119.5 2 .
C12 C14 H14 119.5 . .
C16 C15 P2 115.56(18) . .
C16 C15 H15A 108.4 . .
P2 C15 H15A 108.4 . .
C16 C15 H15B 108.4 . .
P2 C15 H15B 108.4 . .
H15A C15 H15B 107.5 . .
C18 C16 C17 118.3(3) . .
C18 C16 C15 120.5(2) . .
C17 C16 C15 121.2(3) . .
C18 C17 C16 120.7(3) 2_666 .
C18 C17 H17 119.6 2_666 .
C16 C17 H17 119.6 . .
C17 C18 C16 121.0(2) 2_666 .
C17 C18 H18 119.5 2_666 .
C16 C18 H18 119.5 . .
O2 Cu1 O5 95.06(8) . .
O2 Cu1 N1 165.70(8) . .
O5 Cu1 N1 90.77(8) . .
O2 Cu1 N2 92.48(8) . .
O5 Cu1 N2 170.75(8) . .
N1 Cu1 N2 80.69(9) . .
O2 Cu1 O13 101.5(4) . 1_655
O5 Cu1 O13 87.0(5) . 1_655
N1 Cu1 O13 91.9(3) . 1_655
N2 Cu1 O13 96.8(5) . 1_655
O2 Cu1 O13A 90.2(5) . 1_655
O5 Cu1 O13A 100.2(5) . 1_655
N1 Cu1 O13A 101.6(4) . 1_655
N2 Cu1 O13A 85.2(4) . 1_655
O13 Cu1 O13A 16.58(12) 1_655 1_655
C10 N1 C6 119.2(2) . .
C10 N1 Cu1 125.78(18) . .
C6 N1 Cu1 115.04(17) . .
C1 N2 C5 118.8(2) . .
C1 N2 Cu1 125.73(17) . .
C5 N2 Cu1 115.30(17) . .
P1 O2 Cu1 159.08(12) . .
P1 O3 H3O 109.5 . .
P1 O4 V1 138.87(12) . .
P2 O5 Cu1 130.22(11) . .
P2 O6 V1 140.73(13) . 1_655
P2 O7 H7O 109.5 . .
O2 P1 O3 115.55(11) . .
O2 P1 O4 109.50(11) . .
O3 P1 O4 108.82(10) . .
O2 P1 C11 108.24(13) . .
O3 P1 C11 107.77(12) . .
O4 P1 C11 106.57(13) . .
O5 P2 O7 113.75(11) . .
O5 P2 O6 112.66(11) . .
O7 P2 O6 110.45(14) . .
O5 P2 C15 108.79(12) . .
O7 P2 C15 103.40(12) . .
O6 P2 C15 107.15(13) . .
O12A V1 O13 129.8(17) . .
O12A V1 O12 21.6(4) . .
O13 V1 O12 108.8(14) . .
O12A V1 O13A 107.6(17) . .
O13 V1 O13A 22.26(17) . .
O12 V1 O13A 86.7(14) . .
O12A V1 O6 111.7(5) . 1_455
O13 V1 O6 94.2(5) . 1_455
O12 V1 O6 114.1(2) . 1_455
O13A V1 O6 106.2(4) . 1_455
O12A V1 O4 104.1(8) . .
O13 V1 O4 94.9(3) . .
O12 V1 O4 115.0(6) . .
O13A V1 O4 102.6(4) . .
O6 V1 O4 123.52(10) 1_455 .
O12A V1 O9 66.0(15) . .
O13 V1 O9 163.7(8) . .
O12 V1 O9 86.4(10) . .
O13A V1 O9 172.4(7) . .
O6 V1 O9 73.65(11) 1_455 .
O4 V1 O9 83.36(10) . .
O9 O9 V1 141.0(3) 2_456 .

loop_
_geom_bond_atom_site_label_1
_geom_bond_atom_site_label_2
_geom_bond_distance
_geom_bond_site_symmetry_2
O13 V1 1.584(5) .
O13 Cu1 2.229(5) 1_455
O13A V1 1.731(9) .
O13A Cu1 2.297(9) 1_455
O12 V1 1.617(11) .
O12A V1 1.555(7) .
C1 N2 1.342(3) .
C1 C2 1.386(4) .
C1 H1 0.9300 .
C2 C3 1.374(4) .
C2 H2 0.9300 .
C3 C4 1.391(4) .
C3 H3 0.9300 .
C4 C5 1.378(4) .
C4 H4 0.9300 .
C5 N2 1.353(3) .
C5 C6 1.480(3) .
C6 N1 1.350(3) .
C6 C7 1.388(4) .
C7 C8 1.386(4) .
C7 H7 0.9300 .
C8 C9 1.383(4) .
C8 H8 0.9300 .
C9 C10 1.383(4) .
C9 H9 0.9300 .
C10 N1 1.340(3) .
C10 H10 0.9300 .
C11 C12 1.509(4) .
C11 P1 1.803(3) .
C11 H11A 0.9700 .
C11 H11B 0.9700 .
C12 C13 1.391(4) .
C12 C14 1.393(4) .
C13 C14 1.383(4) 2
C13 H13 0.9300 .
C14 C13 1.383(4) 2
C14 H14 0.9300 .
C15 C16 1.508(4) .
C15 P2 1.800(3) .
C15 H15A 0.9700 .
C15 H15B 0.9700 .
C16 C18 1.391(4) .
C16 C17 1.398(4) .
C17 C18 1.388(4) 2_666
C17 H17 0.9300 .
C18 C17 1.388(4) 2_666
C18 H18 0.9300 .
Cu1 O2 1.9146(18) .
Cu1 O5 1.9358(18) .
Cu1 N1 2.001(2) .
Cu1 N2 2.003(2) .
Cu1 O13 2.229(5) 1_655
Cu1 O13A 2.297(9) 1_655
O2 P1 1.4977(18) .
O3 P1 1.5174(19) .
O3 H3O 0.8200 .
O4 P1 1.5483(19) .
O4 V1 1.8761(18) .
O5 P2 1.5137(18) .
O6 P2 1.537(2) .
O6 V1 1.872(2) 1_655
O7 P2 1.533(2) .
O7 H7O 0.8200 .
V1 O6 1.872(2) 1_455
V1 O9 2.332(3) .
O9 O9 1.847(7) 2_456

loop_
_geom_torsion_atom_site_label_1
_geom_torsion_atom_site_label_2
_geom_torsion_atom_site_label_3
_geom_torsion_atom_site_label_4
_geom_torsion
_geom_torsion_site_symmetry_1
_geom_torsion_site_symmetry_4
N2 C1 C2 C3 0.4(4) . .
C1 C2 C3 C4 -0.5(4) . .
C2 C3 C4 C5 0.2(4) . .
C3 C4 C5 N2 0.1(4) . .
C3 C4 C5 C6 -178.7(2) . .
N2 C5 C6 N1 1.0(3) . .
C4 C5 C6 N1 179.9(2) . .
N2 C5 C6 C7 -177.9(2) . .
C4 C5 C6 C7 1.0(4) . .
N1 C6 C7 C8 -1.4(4) . .
C5 C6 C7 C8 177.4(2) . .
C6 C7 C8 C9 0.3(4) . .
C7 C8 C9 C10 1.3(4) . .
C8 C9 C10 N1 -1.9(4) . .
P1 C11 C12 C13 -78.7(3) . .
P1 C11 C12 C14 100.7(3) . .
C14 C12 C13 C14 0.4(4) . 2
C11 C12 C13 C14 179.8(2) . 2
C13 C12 C14 C13 -0.4(4) . 2
C11 C12 C14 C13 -179.8(2) . 2
P2 C15 C16 C18 107.7(2) . .
P2 C15 C16 C17 -73.1(3) . .
C18 C16 C17 C18 -0.2(4) . 2_666
C15 C16 C17 C18 -179.4(2) . 2_666
C17 C16 C18 C17 0.2(4) . 2_666
C15 C16 C18 C17 179.4(2) . 2_666
C9 C10 N1 C6 0.9(4) . .
C9 C10 N1 Cu1 178.82(19) . .
C7 C6 N1 C10 0.8(4) . .
C5 C6 N1 C10 -178.1(2) . .
C7 C6 N1 Cu1 -177.35(19) . .
C5 C6 N1 Cu1 3.7(3) . .
O2 Cu1 N1 C10 114.6(3) . .
O5 Cu1 N1 C10 0.5(2) . .
N2 Cu1 N1 C10 176.9(2) . .
O13 Cu1 N1 C10 -86.6(6) 1_655 .
O13A Cu1 N1 C10 -100.1(5) 1_655 .
O2 Cu1 N1 C6 -67.3(4) . .
O5 Cu1 N1 C6 178.50(17) . .
N2 Cu1 N1 C6 -5.08(17) . .
O13 Cu1 N1 C6 91.5(5) 1_655 .
O13A Cu1 N1 C6 78.0(5) 1_655 .
C2 C1 N2 C5 -0.1(4) . .
C2 C1 N2 Cu1 -175.65(18) . .
C4 C5 N2 C1 -0.1(3) . .
C6 C5 N2 C1 178.8(2) . .
C4 C5 N2 Cu1 175.82(18) . .
C6 C5 N2 Cu1 -5.2(3) . .
O2 Cu1 N2 C1 -11.3(2) . .
O5 Cu1 N2 C1 -155.8(4) . .
N1 Cu1 N2 C1 -178.7(2) . .
O13 Cu1 N2 C1 90.5(4) 1_655 .
O13A Cu1 N2 C1 78.7(6) 1_655 .
O2 Cu1 N2 C5 173.02(17) . .
O5 Cu1 N2 C5 28.5(6) . .
N1 Cu1 N2 C5 5.66(16) . .
O13 Cu1 N2 C5 -85.1(4) 1_655 .
O13A Cu1 N2 C5 -97.0(5) 1_655 .
O5 Cu1 O2 P1 22.8(4) . .
N1 Cu1 O2 P1 -90.9(5) . .
N2 Cu1 O2 P1 -151.8(4) . .
O13 Cu1 O2 P1 110.7(6) 1_655 .
O13A Cu1 O2 P1 123.0(6) 1_655 .
O2 Cu1 O5 P2 56.15(15) . .
N1 Cu1 O5 P2 -136.93(15) . .
N2 Cu1 O5 P2 -159.5(4) . .
O13 Cu1 O5 P2 -45.1(3) 1_655 .
O13A Cu1 O5 P2 -35.0(5) 1_655 .
Cu1 O2 P1 O3 -26.1(4) . .
Cu1 O2 P1 O4 97.2(4) . .
Cu1 O2 P1 C11 -147.0(4) . .
V1 O4 P1 O2 -171.92(17) . .
V1 O4 P1 O3 -44.8(2) . .
V1 O4 P1 C11 71.2(2) . .
C12 C11 P1 O2 -49.9(2) . .
C12 C11 P1 O3 -175.6(2) . .
C12 C11 P1 O4 67.8(2) . .
Cu1 O5 P2 O7 -94.96(16) . .
Cu1 O5 P2 O6 31.7(2) . .
Cu1 O5 P2 C15 150.38(14) . .
V1 O6 P2 O5 -0.2(3) 1_655 .
V1 O6 P2 O7 128.3(3) 1_655 .
V1 O6 P2 C15 -119.8(3) 1_655 .
C16 C15 P2 O5 -56.9(2) . .
C16 C15 P2 O7 -178.1(2) . .
C16 C15 P2 O6 65.2(2) . .
Cu1 O13 V1 O12A 86.9(17) 1_455 .
Cu1 O13 V1 O12 81.3(17) 1_455 .
Cu1 O13 V1 O13A 88.1(15) 1_455 .
Cu1 O13 V1 O6 -36.0(17) 1_455 1_455
Cu1 O13 V1 O4 -160.2(15) 1_455 .
Cu1 O13 V1 O9 -77(2) 1_455 .
Cu1 O13A V1 O12A 124.4(11) 1_455 .
Cu1 O13A V1 O13 -54.7(10) 1_455 .
Cu1 O13A V1 O12 118.9(12) 1_455 .
Cu1 O13A V1 O6 4.7(13) 1_455 1_455
Cu1 O13A V1 O4 -126.2(9) 1_455 .
Cu1 O13A V1 O9 93(4) 1_455 .
P1 O4 V1 O12A -57.9(14) . .
P1 O4 V1 O13 168.9(8) . .
P1 O4 V1 O12 -77.7(11) . .
P1 O4 V1 O13A -170.0(8) . .
P1 O4 V1 O6 70.6(2) . 1_455
P1 O4 V1 O9 5.2(2) . .
O12A V1 O9 O9 -161.0(7) . 2_456
O13 V1 O9 O9 5.6(11) . 2_456
O12 V1 O9 O9 -154.0(6) . 2_456
O13A V1 O9 O9 -128(3) . 2_456
O6 V1 O9 O9 -37.5(4) 1_455 2_456
O4 V1 O9 O9 90.3(4) . 2_456
